data_2103952
loop_
_publ_author_name
'Helliwell, Madeleine'
'Teat, Simon J.'
'Coles, Simon J.'
'Reeve, William'

_publ_section_title
;
 Temperature-resolved study of the structural behaviour of nickel
 octahexyl phthalocyanine up to the liquid crystal transition
;
_journal_issue 5
_journal_name_full 'Acta Crystallographica Section B'
_journal_page_first 617
_journal_page_last 624
_journal_paper_doi 10.1107/S0108768103014708
_journal_volume 59
_journal_year 2003
_chemical_formula_moiety 'C80 H112 N8 Ni'
_chemical_formula_sum 'C80 H112 N8 Ni'
_chemical_formula_weight 1244.49
_chemical_name_systematic
;
 ?
;
_space_group_IT_number 15
_symmetry_cell_setting monoclinic
_symmetry_space_group_name_Hall '-C 2yc'
_symmetry_space_group_name_H-M 'C 1 2/c 1'
_atom_sites_solution_hydrogens geom
_atom_sites_solution_primary direct
_atom_sites_solution_secondary difmap
_audit_creation_method SHELXL-97
_cell_angle_alpha 90.00
_cell_angle_beta 114.518(10)
_cell_angle_gamma 90.00
_cell_formula_units_Z 8
_cell_length_a 22.468(3)
_cell_length_b 37.010(7)
_cell_length_c 18.942(3)
_cell_measurement_reflns_used 10082
_cell_measurement_temperature 293(2)
_cell_measurement_theta_max 23.17
_cell_measurement_theta_min 1.56
_cell_volume 14331(4)
_computing_cell_refinement 'Siemens XSCANS'
_computing_data_collection 'Siemens XSCANS'
_computing_data_reduction 'Siemens SHELXTL'
_computing_molecular_graphics 'Bruker SHELXTL'
_computing_publication_material 'Bruker SHELXTL'
_computing_structure_refinement 'SHELXL-93 (Sheldrick, 1993)'
_computing_structure_solution 'SHELXS-86 (Sheldrick, 1990)'
_diffrn_ambient_temperature 293(2)
_diffrn_measured_fraction_theta_full 0.887
_diffrn_measured_fraction_theta_max 0.887
_diffrn_measurement_device_type 'Siemens SMART'
_diffrn_measurement_method '\w scans'
_diffrn_radiation_monochromator graphite
_diffrn_radiation_source 'Daresbury SRS Station 9.8'
_diffrn_radiation_type synchrotron
_diffrn_radiation_wavelength 0.6874
_diffrn_reflns_av_R_equivalents 0.109
_diffrn_reflns_av_sigmaI/netI 0.166
_diffrn_reflns_limit_h_max 29
_diffrn_reflns_limit_h_min -17
_diffrn_reflns_limit_k_max 48
_diffrn_reflns_limit_k_min -45
_diffrn_reflns_limit_l_max 23
_diffrn_reflns_limit_l_min -25
_diffrn_reflns_number 44174
_diffrn_reflns_theta_full 27.17
_diffrn_reflns_theta_max 27.17
_diffrn_reflns_theta_min 1.85
_exptl_absorpt_coefficient_mu 0.319
_exptl_absorpt_correction_T_max 0.93
_exptl_absorpt_correction_T_min 0.58
_exptl_absorpt_correction_type multi-scan
_exptl_absorpt_process_details SADABS
_exptl_crystal_colour green
_exptl_crystal_density_diffrn 1.154
_exptl_crystal_density_method 'not measured'
_exptl_crystal_description needle
_exptl_crystal_F_000 5408
_exptl_crystal_size_max 0.9
_exptl_crystal_size_mid 0.04
_exptl_crystal_size_min 0.015
_refine_diff_density_max 0.48
_refine_diff_density_min -0.50
_refine_ls_extinction_coef 0.00022(9)
_refine_ls_extinction_expression Fc^*^=kFc[1+0.001xFc^2^\l^3^/sin(2\q)]^-1/4^
_refine_ls_extinction_method SHELXL
_refine_ls_goodness_of_fit_ref 0.90
_refine_ls_hydrogen_treatment mixed
_refine_ls_matrix_type full
_refine_ls_number_parameters 820
_refine_ls_number_reflns 15611
_refine_ls_number_restraints 20
_refine_ls_restrained_S_all 0.91
_refine_ls_R_factor_all 0.218
_refine_ls_R_factor_gt 0.0751
_refine_ls_shift/su_max 0.001
_refine_ls_shift/su_mean 0.000
_refine_ls_structure_factor_coef Fsqd
_refine_ls_weighting_details 'calc w=1/[\s^2^(Fo^2^)+(0.0914P)^2^] where P=(Fo^2^+2Fc^2^)/3'
_refine_ls_weighting_scheme calc
_refine_ls_wR_factor_gt 0.155
_refine_ls_wR_factor_ref 0.210
_reflns_number_gt 5808
_reflns_number_total 15611
_reflns_threshold_expression >2sigma(I)
_cod_data_source_file bm5000.cif
_cod_data_source_block 293
_cod_original_sg_symbol_H-M 'C 2/c      '
_cod_database_code 2103952

loop_
_symmetry_equiv_pos_as_xyz
'x, y, z'
'-x, y, -z+1/2'
'x+1/2, y+1/2, z'
'-x+1/2, y+1/2, -z+1/2'
'-x, -y, -z'
'x, -y, z-1/2'
'-x+1/2, -y+1/2, -z'
'x+1/2, -y+1/2, z-1/2'

loop_
_atom_site_label
_atom_site_fract_x
_atom_site_fract_y
_atom_site_fract_z
_atom_site_U_iso_or_equiv
_atom_site_adp_type
_atom_site_calc_flag
_atom_site_refinement_flags
_atom_site_occupancy
_atom_site_disorder_assembly
_atom_site_disorder_group
_atom_site_type_symbol
Ni1 0.2500 0.2500 0.5000 0.0581(3) Uani d S 1 . . Ni
N1 0.12695(18) 0.30184(11) 0.4966(2) 0.0629(10) Uani d . 1 . . N
N2 0.16088(16) 0.24196(10) 0.47870(17) 0.0557(9) Uani d . 1 . . N
N3 0.15280(18) 0.17725(11) 0.46000(19) 0.0631(10) Uani d . 1 . . N
N4 0.25930(18) 0.20063(9) 0.48148(19) 0.0580(9) Uani d . 1 . . N
C1 0.1156(2) 0.26773(14) 0.4750(2) 0.0590(12) Uani d . 1 . . C
C2 0.0513(2) 0.25147(14) 0.4521(2) 0.0617(12) Uani d . 1 . . C
C3 -0.0106(2) 0.26720(15) 0.4340(2) 0.0665(13) Uani d . 1 . . C
C4 -0.0600(2) 0.24206(17) 0.4219(3) 0.0764(14) Uani d . 1 . . C
H4 -0.1024 0.2504 0.4085 0.092 Uiso calc R 1 . . H
C5 -0.0488(3) 0.20539(17) 0.4289(3) 0.0770(15) Uani d . 1 . . C
H5 -0.0836 0.1903 0.4228 0.092 Uiso calc R 1 . . H
C6 0.0105(2) 0.18988(15) 0.4442(2) 0.0686(13) Uani d . 1 . . C
C7 0.0612(2) 0.21457(14) 0.4535(2) 0.0627(12) Uani d . 1 . . C
C8 0.1291(2) 0.20879(14) 0.4660(2) 0.0597(12) Uani d . 1 . . C
C9 0.2124(2) 0.17356(12) 0.4644(2) 0.0602(12) Uani d . 1 . . C
C10 0.2376(2) 0.13993(13) 0.4484(2) 0.0618(12) Uani d . 1 . . C
C11 0.2099(2) 0.10534(14) 0.4291(3) 0.0728(13) Uani d . 1 . . C
C12 0.2458(3) 0.08090(14) 0.4105(3) 0.0860(16) Uani d . 1 . . C
H12 0.2287 0.0578 0.3963 0.103 Uiso calc R 1 . . H
C13 0.3063(3) 0.08819(14) 0.4114(3) 0.0855(15) Uani d . 1 . . C
H13 0.3281 0.0701 0.3974 0.103 Uiso calc R 1 . . H
C14 0.3358(2) 0.12196(14) 0.4326(3) 0.0712(13) Uani d . 1 . . C
C15 0.2996(2) 0.14695(13) 0.4528(2) 0.0632(12) Uani d . 1 . . C
C16 0.3132(2) 0.18396(13) 0.4797(2) 0.0621(12) Uani d . 1 . . C
C17 -0.0217(2) 0.30686(15) 0.4265(3) 0.0805(15) Uani d . 1 . . C
H17A -0.0072 0.3156 0.3880 0.097 Uiso calc R 1 . . H
H17B 0.0063 0.3178 0.4756 0.097 Uiso calc R 1 . . H
C18 -0.0899(2) 0.32047(16) 0.4047(3) 0.0870(16) Uani d . 1 . . C
H18A -0.1033 0.3146 0.4459 0.104 Uiso calc R 1 . . H
H18B -0.1193 0.3082 0.3581 0.104 Uiso calc R 1 . . H
C19 -0.0958(3) 0.36069(17) 0.3907(3) 0.1021(18) Uani d D 1 B . C
H19A -0.0612 0.3726 0.4340 0.123 Uiso calc R 1 . . H
H19B -0.0888 0.3658 0.3445 0.123 Uiso calc R 1 . . H
C20 -0.1602(3) 0.3770(2) 0.3808(5) 0.160(3) Uani d D 1 . . C
H20A -0.1611 0.3781 0.4316 0.191 Uiso calc R 1 A 1 H
H20B -0.1947 0.3606 0.3494 0.191 Uiso calc R 1 A 1 H
C21A -0.177(3) 0.4143(7) 0.3445(18) 0.166(18) Uani d PD 0.36(3) B 1 C
H21A -0.2234 0.4185 0.3183 0.199 Uiso calc PR 0.36(3) B 1 H
H21B -0.1557 0.4195 0.3101 0.199 Uiso calc PR 0.36(3) B 1 H
C22A -0.145(5) 0.4342(15) 0.423(3) 0.29(5) Uani d PD 0.36(3) B 1 C
H22A -0.1550 0.4218 0.4607 0.442 Uiso calc PR 0.36(3) B 1 H
H22B -0.1613 0.4584 0.4167 0.442 Uiso calc PR 0.36(3) B 1 H
H22C -0.0983 0.4347 0.4390 0.442 Uiso calc PR 0.36(3) B 1 H
C21B -0.1565(11) 0.4183(5) 0.391(2) 0.181(12) Uani d PD 0.64(3) B 2 C
H21C -0.1174 0.4242 0.4368 0.217 Uiso calc PR 0.64(3) B 2 H
H21D -0.1519 0.4290 0.3467 0.217 Uiso calc PR 0.64(3) B 2 H
C22B -0.2157(15) 0.4357(6) 0.399(2) 0.266(14) Uani d PD 0.64(3) B 2 C
H22D -0.2514 0.4373 0.3484 0.398 Uiso calc PR 0.64(3) B 2 H
H22E -0.2041 0.4595 0.4204 0.398 Uiso calc PR 0.64(3) B 2 H
H22F -0.2284 0.4211 0.4321 0.398 Uiso calc PR 0.64(3) B 2 H
C23 0.0225(2) 0.14982(15) 0.4552(3) 0.0841(15) Uani d . 1 . . C
H23A 0.0681 0.1460 0.4897 0.101 Uiso calc R 1 . . H
H23B 0.0153 0.1393 0.4055 0.101 Uiso calc R 1 . . H
C24 -0.0192(3) 0.12967(17) 0.4877(4) 0.126(2) Uani d D 1 . . C
H24A -0.0094 0.1041 0.4885 0.151 Uiso calc R 1 . . H
H24B -0.0647 0.1329 0.4523 0.151 Uiso calc R 1 . . H
C25 -0.0113(5) 0.1405(2) 0.5684(6) 0.168(4) Uani d D 1 . . C
H25A -0.0174 0.1664 0.5700 0.202 Uiso calc R 1 . . H
H25B -0.0446 0.1286 0.5802 0.202 Uiso calc R 1 . . H
C26 0.0552(5) 0.1303(4) 0.6282(7) 0.241(6) Uani d D 1 . . C
H26A 0.0655 0.1061 0.6173 0.289 Uiso calc R 1 . . H
H26B 0.0874 0.1466 0.6238 0.289 Uiso calc R 1 . . H
C27 0.0604(8) 0.1316(4) 0.7048(9) 0.325(9) Uani d D 1 . . C
H27A 0.0252 0.1176 0.7084 0.390 Uiso calc R 1 . . H
H27B 0.0564 0.1564 0.7188 0.390 Uiso calc R 1 . . H
C28 0.1257(7) 0.1162(4) 0.7602(8) 0.339(10) Uani d D 1 . . C
H28A 0.1253 0.0904 0.7547 0.508 Uiso calc R 1 . . H
H28B 0.1333 0.1223 0.8125 0.508 Uiso calc R 1 . . H
H28C 0.1600 0.1263 0.7484 0.508 Uiso calc R 1 . . H
C29 0.1459(2) 0.09453(13) 0.4311(3) 0.0828(15) Uani d . 1 . . C
H29A 0.1283 0.0736 0.3981 0.099 Uiso calc R 1 . . H
H29B 0.1147 0.1141 0.4109 0.099 Uiso calc R 1 . . H
C30 0.1546(3) 0.08562(17) 0.5132(4) 0.1042(19) Uani d . 1 . . C
H30A 0.1703 0.1071 0.5449 0.125 Uiso calc R 1 . . H
H30B 0.1121 0.0798 0.5120 0.125 Uiso calc R 1 . . H
C31 0.2004(3) 0.05527(18) 0.5518(4) 0.122(2) Uani d . 1 . . C
H31A 0.2432 0.0618 0.5548 0.147 Uiso calc R 1 . . H
H31B 0.1858 0.0343 0.5183 0.147 Uiso calc R 1 . . H
C32 0.2085(4) 0.0441(2) 0.6318(4) 0.167(3) Uani d D 1 . . C
H32A 0.1664 0.0370 0.6301 0.200 Uiso calc R 1 . . H
H32B 0.2244 0.0645 0.6668 0.200 Uiso calc R 1 . . H
C33 0.2585(6) 0.0114(3) 0.6636(6) 0.226(6) Uani d D 1 . . C
H33A 0.2391 -0.0098 0.6324 0.271 Uiso calc R 1 . . H
H33B 0.2977 0.0173 0.6566 0.271 Uiso calc R 1 . . H
C34 0.2766(7) 0.0026(3) 0.7422(7) 0.315(8) Uani d D 1 . . C
H34A 0.3108 0.0186 0.7745 0.473 Uiso calc R 1 . . H
H34B 0.2919 -0.0219 0.7514 0.473 Uiso calc R 1 . . H
H34C 0.2394 0.0052 0.7545 0.473 Uiso calc R 1 . . H
C35 0.4000(2) 0.13087(14) 0.4303(3) 0.0851(15) Uani d . 1 . . C
H35A 0.3948 0.1534 0.4023 0.102 Uiso calc R 1 . . H
H35B 0.4316 0.1351 0.4831 0.102 Uiso calc R 1 . . H
C36 0.4285(3) 0.10390(15) 0.3948(4) 0.1007(18) Uani d . 1 . . C
H36A 0.3956 0.0970 0.3442 0.121 Uiso calc R 1 . . H
H36B 0.4409 0.0824 0.4270 0.121 Uiso calc R 1 . . H
C37 0.4883(3) 0.11853(15) 0.3855(4) 0.111(2) Uani d . 1 . . C
H37A 0.4739 0.1361 0.3438 0.133 Uiso calc R 1 . . H
H37B 0.5160 0.1310 0.4329 0.133 Uiso calc R 1 . . H
C38 0.5284(3) 0.09000(17) 0.3684(4) 0.131(2) Uani d . 1 . . C
H38A 0.5009 0.0778 0.3206 0.158 Uiso calc R 1 . . H
H38B 0.5422 0.0722 0.4097 0.158 Uiso calc R 1 . . H
C39 0.5894(4) 0.1049(2) 0.3604(5) 0.158(3) Uani d . 1 . . C
H39A 0.5758 0.1216 0.3171 0.189 Uiso calc R 1 . . H
H39B 0.6162 0.1181 0.4071 0.189 Uiso calc R 1 . . H
C40 0.6293(4) 0.0749(2) 0.3476(6) 0.208(4) Uani d . 1 . . C
H40A 0.6429 0.0584 0.3906 0.312 Uiso calc R 1 . . H
H40B 0.6671 0.0850 0.3435 0.312 Uiso calc R 1 . . H
H40C 0.6032 0.0623 0.3006 0.312 Uiso calc R 1 . . H
Ni2 0.0000 0.791206(19) 0.7500 0.0493(2) Uani d S 1 . . Ni
N5 0.0000 0.88087(13) 0.7500 0.0624(14) Uani d S 1 . . N
N6 0.06123(16) 0.82688(9) 0.75434(18) 0.0513(8) Uani d . 1 . . N
N7 0.15530(16) 0.79080(10) 0.77076(18) 0.0514(8) Uani d . 1 . . N
N8 0.06414(15) 0.75547(9) 0.76617(17) 0.0468(8) Uani d . 1 . . N
N9 0.0000 0.70170(12) 0.7500 0.0491(12) Uani d S 1 . . N
C41 0.0492(2) 0.86349(12) 0.7444(2) 0.0589(11) Uani d . 1 . . C
C42 0.1011(2) 0.88155(12) 0.7311(2) 0.0622(12) Uani d . 1 . . C
C43 0.1079(3) 0.91715(14) 0.7128(3) 0.0845(16) Uani d . 1 . . C
C44 0.1640(3) 0.92427(14) 0.7025(3) 0.0937(17) Uani d . 1 . . C
H44 0.1711 0.9477 0.6903 0.112 Uiso calc R 1 . . H
C45 0.2097(3) 0.89827(15) 0.7094(3) 0.0846(15) Uani d . 1 . . C
H45 0.2465 0.9049 0.7015 0.101 Uiso calc R 1 . . H
C46 0.2036(2) 0.86286(13) 0.7275(3) 0.0654(12) Uani d . 1 . . C
C47 0.1469(2) 0.85467(12) 0.7379(2) 0.0581(11) Uani d . 1 . . C
C48 0.1222(2) 0.82112(12) 0.7548(2) 0.0529(11) Uani d . 1 . . C
C49 0.12870(19) 0.76041(12) 0.7792(2) 0.0494(10) Uani d . 1 . . C
C50 0.1636(2) 0.72642(11) 0.8005(2) 0.0493(10) Uani d . 1 . . C
C51 0.2292(2) 0.71751(12) 0.8177(2) 0.0555(11) Uani d . 1 . . C
C52 0.2446(2) 0.68194(13) 0.8357(2) 0.0665(12) Uani d . 1 . . C
H52 0.2871 0.6746 0.8468 0.080 Uiso calc R 1 . . H
C53 0.2013(2) 0.65627(12) 0.8384(3) 0.0676(13) Uani d . 1 . . C
H53 0.2159 0.6327 0.8526 0.081 Uiso calc R 1 . . H
C54 0.1361(2) 0.66465(12) 0.8204(2) 0.0585(11) Uani d . 1 . . C
C55 0.1188(2) 0.70072(11) 0.7994(2) 0.0510(11) Uani d . 1 . . C
C56 0.0564(2) 0.71900(12) 0.7726(2) 0.0526(11) Uani d . 1 . . C
C57 0.0591(4) 0.94612(15) 0.7034(5) 0.130(3) Uani d . 1 . . C
H57A 0.0207 0.9343 0.7037 0.156 Uiso calc R 1 . . H
H57B 0.0771 0.9608 0.7501 0.156 Uiso calc R 1 . . H
C58 0.0375(4) 0.9694(3) 0.6428(5) 0.182(4) Uani d D 1 . . C
H58A 0.0177 0.9550 0.5960 0.218 Uiso calc R 1 . . H
H58B 0.0757 0.9809 0.6413 0.218 Uiso calc R 1 . . H
C59 -0.0117(5) 0.9999(2) 0.6374(6) 0.185(4) Uani d D 1 . . C
H59A -0.0401 0.9896 0.6591 0.222 Uiso calc R 1 . . H
H59B 0.0141 1.0182 0.6739 0.222 Uiso calc R 1 . . H
C60 -0.0553(6) 1.0198(4) 0.5683(6) 0.277(7) Uani d D 1 . . C
H60A -0.0806 1.0032 0.5273 0.332 Uiso calc R 1 . . H
H60B -0.0300 1.0352 0.5495 0.332 Uiso calc R 1 . . H
C61 -0.1018(7) 1.0433(3) 0.5927(7) 0.269(7) Uani d D 1 . . C
H61A -0.1272 1.0289 0.6131 0.323 Uiso calc R 1 . . H
H61B -0.0790 1.0624 0.6288 0.323 Uiso calc R 1 . . H
C62 -0.1405(8) 1.0566(4) 0.5144(8) 0.343(9) Uiso d D 1 . . C
H62A -0.1651 1.0774 0.5170 0.514 Uiso calc R 1 . . H
H62B -0.1701 1.0380 0.4845 0.514 Uiso calc R 1 . . H
H62C -0.1119 1.0631 0.4904 0.514 Uiso calc R 1 . . H
C63 0.2552(2) 0.83558(13) 0.7335(3) 0.0726(13) Uani d . 1 . . C
H63A 0.2618 0.8195 0.7764 0.087 Uiso calc R 1 . . H
H63B 0.2960 0.8482 0.7453 0.087 Uiso calc R 1 . . H
C64 0.2390(2) 0.81317(14) 0.6609(3) 0.0854(15) Uani d . 1 . . C
H64A 0.2734 0.7955 0.6713 0.102 Uiso calc R 1 . . H
H64B 0.1988 0.8001 0.6502 0.102 Uiso calc R 1 . . H
C65 0.2311(3) 0.83366(17) 0.5905(3) 0.1073(19) Uani d . 1 . . C
H65A 0.2694 0.8487 0.6020 0.129 Uiso calc R 1 . . H
H65B 0.1935 0.8495 0.5760 0.129 Uiso calc R 1 . . H
C66 0.2220(4) 0.8088(2) 0.5219(4) 0.137(3) Uani d D 1 . . C
H66A 0.2560 0.7905 0.5402 0.164 Uiso calc R 1 . . H
H66B 0.1805 0.7964 0.5067 0.164 Uiso calc R 1 . . H
C67 0.2232(5) 0.8242(2) 0.4572(5) 0.207(4) Uani d D 1 . . C
H67A 0.2625 0.8387 0.4728 0.248 Uiso calc R 1 . . H
H67B 0.1861 0.8404 0.4351 0.248 Uiso calc R 1 . . H
C68 0.2214(4) 0.7981(2) 0.3936(4) 0.177(4) Uani d D 1 . . C
H68A 0.2230 0.8115 0.3511 0.266 Uiso calc R 1 . . H
H68B 0.1817 0.7842 0.3757 0.266 Uiso calc R 1 . . H
H68C 0.2583 0.7821 0.4141 0.266 Uiso calc R 1 . . H
C69 0.2771(2) 0.74477(12) 0.8150(2) 0.0618(12) Uani d . 1 . . C
H69A 0.2807 0.7637 0.8519 0.074 Uiso calc R 1 . . H
H69B 0.2593 0.7556 0.7638 0.074 Uiso calc R 1 . . H
C70 0.3460(2) 0.73109(13) 0.8322(2) 0.0661(12) Uani d . 1 . . C
H70A 0.3638 0.7193 0.8825 0.079 Uiso calc R 1 . . H
H70B 0.3434 0.7132 0.7937 0.079 Uiso calc R 1 . . H
C71 0.3919(2) 0.76078(13) 0.8322(3) 0.0711(13) Uani d . 1 . . C
H71A 0.3930 0.7791 0.8694 0.085 Uiso calc R 1 . . H
H71B 0.3746 0.7720 0.7813 0.085 Uiso calc R 1 . . H
C72 0.4612(2) 0.74837(14) 0.8516(3) 0.0761(14) Uani d . 1 . . C
H72A 0.4770 0.7349 0.9000 0.091 Uiso calc R 1 . . H
H72B 0.4607 0.7321 0.8113 0.091 Uiso calc R 1 . . H
C73 0.5080(2) 0.77877(16) 0.8595(3) 0.0977(18) Uani d . 1 . . C
H73A 0.5091 0.7949 0.9004 0.117 Uiso calc R 1 . . H
H73B 0.4918 0.7924 0.8115 0.117 Uiso calc R 1 . . H
C74 0.5772(3) 0.7660(2) 0.8777(4) 0.141(3) Uani d . 1 . . C
H74A 0.6034 0.7862 0.8760 0.212 Uiso calc R 1 . . H
H74B 0.5761 0.7483 0.8402 0.212 Uiso calc R 1 . . H
H74C 0.5959 0.7554 0.9286 0.212 Uiso calc R 1 . . H
C75 0.0884(2) 0.63753(12) 0.8252(3) 0.0722(13) Uani d . 1 . . C
H75A 0.0535 0.6349 0.7737 0.087 Uiso calc R 1 . . H
H75B 0.0690 0.6476 0.8581 0.087 Uiso calc R 1 . . H
C76 0.1132(2) 0.60023(12) 0.8550(3) 0.0819(15) Uani d . 1 . . C
H76A 0.1261 0.5882 0.8182 0.098 Uiso calc R 1 . . H
H76B 0.1516 0.6023 0.9037 0.098 Uiso calc R 1 . . H
C77 0.0627(3) 0.57761(13) 0.8674(3) 0.0891(16) Uani d D 1 . . C
H77A 0.0508 0.5895 0.9054 0.107 Uiso calc R 1 . . H
H77B 0.0237 0.5765 0.8191 0.107 Uiso calc R 1 . . H
C78 0.0841(3) 0.53982(15) 0.8945(4) 0.120(2) Uani d D 1 . . C
H78A 0.1266 0.5408 0.9381 0.144 Uiso calc R 1 . . H
H78B 0.0891 0.5267 0.8530 0.144 Uiso calc R 1 . . H
C79 0.0364(4) 0.5187(2) 0.9194(5) 0.157(3) Uani d D 1 . . C
H79A 0.0564 0.4959 0.9427 0.188 Uiso calc R 1 . . H
H79B 0.0288 0.5325 0.9584 0.188 Uiso calc R 1 . . H
C80 -0.0260(5) 0.5115(2) 0.8544(6) 0.211(4) Uani d D 1 . . C
H80A -0.0498 0.4938 0.8694 0.316 Uiso calc R 1 . . H
H80B -0.0184 0.5025 0.8113 0.316 Uiso calc R 1 . . H
H80C -0.0510 0.5334 0.8396 0.316 Uiso calc R 1 . . H

loop_
_atom_site_aniso_label
_atom_site_aniso_U_11
_atom_site_aniso_U_22
_atom_site_aniso_U_33
_atom_site_aniso_U_12
_atom_site_aniso_U_13
_atom_site_aniso_U_23
Ni1 0.0530(5) 0.0733(6) 0.0513(5) -0.0180(4) 0.0250(4) -0.0019(4)
N1 0.060(2) 0.078(3) 0.052(2) -0.013(2) 0.025(2) -0.0015(19)
N2 0.052(2) 0.073(3) 0.045(2) -0.016(2) 0.0223(18) -0.0008(17)
N3 0.055(3) 0.079(3) 0.057(2) -0.021(2) 0.026(2) -0.002(2)
N4 0.061(2) 0.062(3) 0.056(2) -0.0117(19) 0.029(2) 0.0020(17)
C1 0.053(3) 0.084(4) 0.045(3) -0.011(3) 0.025(2) 0.000(2)
C2 0.062(3) 0.081(4) 0.050(3) -0.020(3) 0.031(2) -0.006(2)
C3 0.054(3) 0.101(4) 0.050(3) -0.020(3) 0.027(2) -0.013(3)
C4 0.056(3) 0.113(5) 0.064(3) -0.018(3) 0.029(3) -0.010(3)
C5 0.061(3) 0.110(5) 0.066(3) -0.030(3) 0.034(3) -0.015(3)
C6 0.064(3) 0.094(4) 0.054(3) -0.026(3) 0.030(3) -0.007(3)
C7 0.050(3) 0.093(4) 0.045(3) -0.020(3) 0.019(2) -0.004(2)
C8 0.055(3) 0.080(4) 0.044(3) -0.023(3) 0.021(2) -0.007(2)
C9 0.066(3) 0.067(3) 0.052(3) -0.023(3) 0.029(2) -0.004(2)
C10 0.062(3) 0.065(3) 0.058(3) -0.017(3) 0.025(2) 0.000(2)
C11 0.074(3) 0.075(4) 0.069(3) -0.015(3) 0.029(3) 0.003(3)
C12 0.093(4) 0.070(4) 0.098(4) -0.026(3) 0.044(4) -0.010(3)
C13 0.098(4) 0.069(4) 0.096(4) -0.011(3) 0.047(4) -0.004(3)
C14 0.070(3) 0.077(4) 0.070(3) -0.008(3) 0.032(3) -0.001(3)
C15 0.064(3) 0.069(3) 0.056(3) -0.013(3) 0.023(3) 0.000(2)
C16 0.061(3) 0.078(4) 0.049(3) -0.012(3) 0.025(2) 0.003(2)
C17 0.066(3) 0.108(5) 0.078(4) -0.015(3) 0.041(3) -0.013(3)
C18 0.068(4) 0.119(5) 0.078(4) -0.001(3) 0.035(3) -0.001(3)
C19 0.089(4) 0.126(6) 0.094(4) 0.001(4) 0.041(4) 0.009(4)
C20 0.107(6) 0.158(8) 0.220(10) 0.026(5) 0.075(6) 0.038(7)
C21A 0.18(3) 0.17(3) 0.14(3) 0.06(2) 0.06(3) 0.09(2)
C22A 0.44(11) 0.15(4) 0.22(5) 0.00(5) 0.07(5) -0.03(3)
C21B 0.17(2) 0.19(2) 0.20(3) 0.093(16) 0.09(2) 0.083(18)
C22B 0.23(2) 0.24(2) 0.39(3) 0.120(19) 0.19(2) 0.024(19)
C23 0.071(3) 0.100(4) 0.083(4) -0.032(3) 0.034(3) -0.005(3)
C24 0.122(5) 0.114(5) 0.166(7) -0.038(4) 0.085(5) 0.002(5)
C25 0.244(11) 0.151(7) 0.179(9) -0.075(7) 0.157(9) -0.028(6)
C26 0.148(9) 0.392(18) 0.158(10) -0.105(10) 0.040(9) -0.064(11)
C27 0.38(2) 0.42(2) 0.180(14) -0.13(2) 0.125(16) 0.025(15)
C28 0.299(18) 0.45(2) 0.158(12) -0.101(17) -0.013(11) 0.057(13)
C29 0.082(4) 0.076(4) 0.087(4) -0.027(3) 0.032(3) -0.009(3)
C30 0.099(4) 0.112(5) 0.113(5) -0.038(4) 0.055(4) -0.006(4)
C31 0.122(5) 0.113(5) 0.122(6) -0.036(4) 0.041(5) 0.029(4)
C32 0.205(9) 0.171(8) 0.103(6) -0.068(7) 0.042(6) 0.018(5)
C33 0.274(13) 0.205(10) 0.141(8) -0.047(9) 0.029(8) 0.111(8)
C34 0.355(19) 0.228(14) 0.271(16) -0.104(12) 0.038(15) -0.013(12)
C35 0.083(4) 0.087(4) 0.095(4) -0.008(3) 0.047(3) -0.015(3)
C36 0.093(4) 0.100(5) 0.130(5) -0.013(3) 0.067(4) -0.010(4)
C37 0.135(5) 0.097(5) 0.133(5) -0.016(4) 0.088(5) -0.020(4)
C38 0.141(6) 0.116(6) 0.179(7) -0.013(4) 0.109(6) -0.025(5)
C39 0.141(6) 0.159(7) 0.234(9) -0.034(5) 0.139(7) -0.037(6)
C40 0.166(8) 0.219(10) 0.318(13) 0.016(7) 0.179(9) -0.016(8)
Ni2 0.0502(5) 0.0504(5) 0.0530(5) 0.000 0.0272(4) 0.000
N5 0.067(4) 0.054(3) 0.077(4) 0.000 0.040(3) 0.000
N6 0.053(2) 0.051(2) 0.056(2) -0.0005(17) 0.0294(18) -0.0007(16)
N7 0.048(2) 0.056(2) 0.054(2) -0.0008(19) 0.0248(18) -0.0013(17)
N8 0.048(2) 0.049(2) 0.051(2) -0.0013(16) 0.0279(17) -0.0027(15)
N9 0.053(3) 0.047(3) 0.054(3) 0.000 0.029(3) 0.000
C41 0.063(3) 0.057(3) 0.061(3) -0.004(2) 0.030(2) 0.001(2)
C42 0.067(3) 0.056(3) 0.069(3) -0.011(2) 0.034(3) -0.001(2)
C43 0.093(4) 0.067(4) 0.115(4) 0.001(3) 0.064(4) 0.015(3)
C44 0.106(4) 0.063(4) 0.133(5) -0.010(3) 0.071(4) 0.011(3)
C45 0.084(4) 0.080(4) 0.105(4) -0.020(3) 0.054(3) 0.002(3)
C46 0.061(3) 0.076(4) 0.067(3) -0.017(3) 0.035(3) -0.005(2)
C47 0.059(3) 0.064(3) 0.056(3) -0.005(2) 0.028(2) -0.005(2)
C48 0.057(3) 0.056(3) 0.051(3) -0.012(2) 0.027(2) -0.006(2)
C49 0.045(2) 0.062(3) 0.047(3) -0.001(2) 0.025(2) -0.003(2)
C50 0.051(3) 0.055(3) 0.048(3) 0.003(2) 0.026(2) -0.003(2)
C51 0.060(3) 0.060(3) 0.053(3) 0.004(2) 0.030(2) -0.005(2)
C52 0.053(3) 0.078(4) 0.072(3) 0.009(3) 0.029(3) -0.006(3)
C53 0.067(3) 0.061(3) 0.077(3) 0.018(3) 0.032(3) 0.002(2)
C54 0.061(3) 0.053(3) 0.063(3) 0.004(2) 0.028(2) -0.001(2)
C55 0.050(3) 0.054(3) 0.051(3) 0.003(2) 0.024(2) -0.006(2)
C56 0.054(3) 0.062(3) 0.052(3) 0.003(2) 0.031(2) 0.000(2)
C57 0.159(6) 0.065(4) 0.218(8) 0.027(4) 0.129(6) 0.047(4)
C58 0.212(9) 0.193(9) 0.153(8) 0.102(8) 0.088(7) 0.042(6)
C59 0.259(12) 0.130(7) 0.207(11) 0.053(7) 0.137(10) 0.033(7)
C60 0.322(18) 0.37(2) 0.144(10) -0.134(16) 0.107(12) -0.060(12)
C61 0.40(2) 0.142(9) 0.252(15) 0.105(10) 0.123(14) 0.002(8)
C63 0.062(3) 0.089(4) 0.076(3) -0.012(3) 0.038(3) -0.003(3)
C64 0.075(4) 0.099(4) 0.091(4) -0.004(3) 0.044(3) -0.002(3)
C65 0.111(5) 0.137(5) 0.087(4) -0.024(4) 0.054(4) -0.005(4)
C66 0.156(7) 0.171(7) 0.084(5) -0.042(5) 0.050(5) -0.006(5)
C67 0.299(13) 0.216(10) 0.135(8) -0.087(9) 0.121(8) -0.039(7)
C68 0.237(9) 0.206(9) 0.123(6) -0.095(7) 0.108(7) -0.057(6)
C69 0.056(3) 0.075(3) 0.058(3) 0.005(2) 0.028(2) -0.006(2)
C70 0.056(3) 0.088(4) 0.058(3) 0.009(3) 0.028(2) -0.004(2)
C71 0.059(3) 0.092(4) 0.073(3) 0.004(3) 0.037(3) 0.001(3)
C72 0.056(3) 0.109(4) 0.070(3) 0.016(3) 0.032(3) 0.005(3)
C73 0.068(4) 0.140(5) 0.095(4) -0.015(4) 0.044(3) -0.001(3)
C74 0.067(4) 0.230(8) 0.137(6) 0.004(4) 0.051(4) 0.012(5)
C75 0.073(3) 0.058(3) 0.089(4) 0.009(3) 0.037(3) 0.006(2)
C76 0.086(4) 0.065(3) 0.094(4) 0.006(3) 0.036(3) 0.006(3)
C77 0.099(4) 0.068(4) 0.104(4) -0.003(3) 0.046(4) 0.009(3)
C78 0.124(5) 0.069(4) 0.163(6) 0.004(4) 0.057(5) 0.019(4)
C79 0.181(8) 0.098(6) 0.182(9) -0.019(6) 0.067(7) 0.024(5)
C80 0.182(9) 0.150(8) 0.282(14) -0.029(7) 0.077(10) 0.025(8)

loop_
_atom_type_symbol
_atom_type_description
_atom_type_scat_dispersion_real
_atom_type_scat_dispersion_imag
_atom_type_scat_source
C C 0.0033 0.0016 'International Tables Vol C Tables 4.2.6.8 and 6.1.1.4'
H H 0.0000 0.0000 'International Tables Vol C Tables 4.2.6.8 and 6.1.1.4'
N N 0.0061 0.0033 'International Tables Vol C Tables 4.2.6.8 and 6.1.1.4'
Ni Ni 0.3393 1.1124 'International Tables Vol C Tables 4.2.6.8 and 6.1.1.4'

loop_
_geom_angle_atom_site_label_1
_geom_angle_atom_site_label_2
_geom_angle_atom_site_label_3
_geom_angle_site_symmetry_1
_geom_angle_site_symmetry_3
_geom_angle
N2 Ni1 N4 . . 89.84(15)
C1 N1 C16 . 7_556 121.2(4)
C1 N2 C8 . . 106.7(4)
C1 N2 Ni1 . . 126.6(3)
C8 N2 Ni1 . . 126.7(3)
C8 N3 C9 . . 121.9(4)
C16 N4 C9 . . 105.2(4)
C16 N4 Ni1 . . 127.4(3)
C9 N4 Ni1 . . 127.5(3)
N1 C1 N2 . . 127.2(4)
N1 C1 C2 . . 121.9(4)
N2 C1 C2 . . 110.5(4)
C7 C2 C3 . . 123.2(4)
C7 C2 C1 . . 105.7(4)
C3 C2 C1 . . 131.1(5)
C4 C3 C2 . . 113.7(5)
C4 C3 C17 . . 123.6(5)
C2 C3 C17 . . 122.7(4)
C5 C4 C3 . . 122.7(5)
C5 C4 H4 . . 118.6
C3 C4 H4 . . 118.6
C6 C5 C4 . . 124.0(5)
C6 C5 H5 . . 118.0
C4 C5 H5 . . 118.0
C5 C6 C7 . . 114.8(5)
C5 C6 C23 . . 123.1(4)
C7 C6 C23 . . 122.0(5)
C2 C7 C6 . . 121.4(5)
C2 C7 C8 . . 107.3(4)
C6 C7 C8 . . 131.3(5)
N3 C8 N2 . . 127.2(4)
N3 C8 C7 . . 123.6(4)
N2 C8 C7 . . 109.0(4)
N3 C9 N4 . . 126.4(4)
N3 C9 C10 . . 123.5(4)
N4 C9 C10 . . 110.1(4)
C15 C10 C11 . . 120.8(5)
C15 C10 C9 . . 107.2(4)
C11 C10 C9 . . 131.9(4)
C12 C11 C10 . . 115.5(5)
C12 C11 C29 . . 120.4(5)
C10 C11 C29 . . 124.0(5)
C11 C12 C13 . . 123.9(5)
C11 C12 H12 . . 118.1
C13 C12 H12 . . 118.1
C12 C13 C14 . . 121.8(5)
C12 C13 H13 . . 119.1
C14 C13 H13 . . 119.1
C15 C14 C13 . . 114.5(5)
C15 C14 C35 . . 122.9(5)
C13 C14 C35 . . 122.5(5)
C14 C15 C10 . . 123.3(5)
C14 C15 C16 . . 131.8(4)
C10 C15 C16 . . 104.9(4)
N1 C16 N4 7_556 . 126.2(4)
N1 C16 C15 7_556 . 121.7(4)
N4 C16 C15 . . 112.0(4)
C3 C17 C18 . . 118.1(4)
C3 C17 H17A . . 107.8
C18 C17 H17A . . 107.8
C3 C17 H17B . . 107.8
C18 C17 H17B . . 107.8
H17A C17 H17B . . 107.1
C17 C18 C19 . . 112.7(5)
C17 C18 H18A . . 109.0
C19 C18 H18A . . 109.0
C17 C18 H18B . . 109.0
C19 C18 H18B . . 109.0
H18A C18 H18B . . 107.8
C20 C19 C18 . . 115.3(5)
C20 C19 H19A . . 108.5
C18 C19 H19A . . 108.5
C20 C19 H19B . . 108.5
C18 C19 H19B . . 108.5
H19A C19 H19B . . 107.5
C19 C20 C21A . . 117(2)
C19 C20 C21B . . 112.5(9)
C21A C20 C21B . . 31.0(16)
C19 C20 H20A . . 107.9
C21A C20 H20A . . 107.9
C21B C20 H20A . . 81.7
C19 C20 H20B . . 107.9
C21A C20 H20B . . 107.9
C21B C20 H20B . . 133.3
H20A C20 H20B . . 107.2
C20 C21A C22A . . 94(3)
C20 C21A H21A . . 112.9
C22A C21A H21A . . 112.9
C20 C21A H21B . . 112.9
C22A C21A H21B . . 112.9
H21A C21A H21B . . 110.3
C21A C22A H22A . . 109.5
C21A C22A H22B . . 109.5
H22A C22A H22B . . 109.5
C21A C22A H22C . . 109.5
H22A C22A H22C . . 109.5
H22B C22A H22C . . 109.5
C22B C21B C20 . . 115.1(17)
C22B C21B H21C . . 108.5
C20 C21B H21C . . 108.5
C22B C21B H21D . . 108.5
C20 C21B H21D . . 108.5
H21C C21B H21D . . 107.5
C21B C22B H22D . . 109.5
C21B C22B H22E . . 109.5
H22D C22B H22E . . 109.5
C21B C22B H22F . . 109.5
H22D C22B H22F . . 109.5
H22E C22B H22F . . 109.5
C6 C23 C24 . . 115.9(5)
C6 C23 H23A . . 108.3
C24 C23 H23A . . 108.3
C6 C23 H23B . . 108.3
C24 C23 H23B . . 108.3
H23A C23 H23B . . 107.4
C23 C24 C25 . . 116.5(5)
C23 C24 H24A . . 108.2
C25 C24 H24A . . 108.2
C23 C24 H24B . . 108.2
C25 C24 H24B . . 108.2
H24A C24 H24B . . 107.3
C26 C25 C24 . . 110.9(8)
C26 C25 H25A . . 109.5
C24 C25 H25A . . 109.5
C26 C25 H25B . . 109.5
C24 C25 H25B . . 109.5
H25A C25 H25B . . 108.1
C27 C26 C25 . . 113.6(11)
C27 C26 H26A . . 108.9
C25 C26 H26A . . 108.9
C27 C26 H26B . . 108.9
C25 C26 H26B . . 108.9
H26A C26 H26B . . 107.7
C26 C27 C28 . . 110.1(14)
C26 C27 H27A . . 109.6
C28 C27 H27A . . 109.6
C26 C27 H27B . . 109.6
C28 C27 H27B . . 109.6
H27A C27 H27B . . 108.2
C27 C28 H28A . . 109.5
C27 C28 H28B . . 109.5
H28A C28 H28B . . 109.5
C27 C28 H28C . . 109.5
H28A C28 H28C . . 109.5
H28B C28 H28C . . 109.5
C11 C29 C30 . . 111.2(4)
C11 C29 H29A . . 109.4
C30 C29 H29A . . 109.4
C11 C29 H29B . . 109.4
C30 C29 H29B . . 109.4
H29A C29 H29B . . 108.0
C31 C30 C29 . . 115.8(5)
C31 C30 H30A . . 108.3
C29 C30 H30A . . 108.3
C31 C30 H30B . . 108.3
C29 C30 H30B . . 108.3
H30A C30 H30B . . 107.4
C30 C31 C32 . . 118.1(7)
C30 C31 H31A . . 107.8
C32 C31 H31A . . 107.8
C30 C31 H31B . . 107.8
C32 C31 H31B . . 107.8
H31A C31 H31B . . 107.1
C31 C32 C33 . . 111.3(7)
C31 C32 H32A . . 109.4
C33 C32 H32A . . 109.4
C31 C32 H32B . . 109.4
C33 C32 H32B . . 109.4
H32A C32 H32B . . 108.0
C34 C33 C32 . . 115.2(11)
C34 C33 H33A . . 108.5
C32 C33 H33A . . 108.5
C34 C33 H33B . . 108.5
C32 C33 H33B . . 108.5
H33A C33 H33B . . 107.5
C33 C34 H34A . . 109.5
C33 C34 H34B . . 109.5
H34A C34 H34B . . 109.5
C33 C34 H34C . . 109.5
H34A C34 H34C . . 109.5
H34B C34 H34C . . 109.5
C36 C35 C14 . . 117.7(4)
C36 C35 H35A . . 107.9
C14 C35 H35A . . 107.9
C36 C35 H35B . . 107.9
C14 C35 H35B . . 107.9
H35A C35 H35B . . 107.2
C35 C36 C37 . . 112.2(5)
C35 C36 H36A . . 109.2
C37 C36 H36A . . 109.2
C35 C36 H36B . . 109.2
C37 C36 H36B . . 109.2
H36A C36 H36B . . 107.9
C38 C37 C36 . . 114.2(5)
C38 C37 H37A . . 108.7
C36 C37 H37A . . 108.7
C38 C37 H37B . . 108.7
C36 C37 H37B . . 108.7
H37A C37 H37B . . 107.6
C37 C38 C39 . . 113.9(5)
C37 C38 H38A . . 108.8
C39 C38 H38A . . 108.8
C37 C38 H38B . . 108.8
C39 C38 H38B . . 108.8
H38A C38 H38B . . 107.7
C40 C39 C38 . . 111.4(6)
C40 C39 H39A . . 109.3
C38 C39 H39A . . 109.3
C40 C39 H39B . . 109.3
C38 C39 H39B . . 109.3
H39A C39 H39B . . 108.0
C39 C40 H40A . . 109.5
C39 C40 H40B . . 109.5
H40A C40 H40B . . 109.5
C39 C40 H40C . . 109.5
H40A C40 H40C . . 109.5
H40B C40 H40C . . 109.5
N6 Ni2 N6 2_556 . 91.0(2)
N6 Ni2 N8 2_556 . 173.74(12)
N6 Ni2 N8 . . 89.39(14)
N8 Ni2 N8 . 2_556 90.88(19)
C41 N5 C41 . 2_556 121.7(5)
C41 N6 C48 . . 106.9(3)
C41 N6 Ni2 . . 125.7(3)
C48 N6 Ni2 . . 126.6(3)
C48 N7 C49 . . 121.2(4)
C56 N8 C49 . . 106.0(3)
C56 N8 Ni2 . . 126.0(3)
C49 N8 Ni2 . . 127.8(3)
C56 N9 C56 2_556 . 122.1(5)
N5 C41 N6 . . 126.2(4)
N5 C41 C42 . . 123.2(4)
N6 C41 C42 . . 110.4(4)
C43 C42 C47 . . 123.0(4)
C43 C42 C41 . . 131.3(5)
C47 C42 C41 . . 105.7(4)
C44 C43 C42 . . 114.8(5)
C44 C43 C57 . . 121.0(5)
C42 C43 C57 . . 124.2(5)
C45 C44 C43 . . 123.0(5)
C45 C44 H44 . . 118.5
C43 C44 H44 . . 118.5
C44 C45 C46 . . 122.8(5)
C44 C45 H45 . . 118.6
C46 C45 H45 . . 118.6
C45 C46 C47 . . 115.6(4)
C45 C46 C63 . . 120.2(4)
C47 C46 C63 . . 124.1(4)
C42 C47 C46 . . 120.8(4)
C42 C47 C48 . . 107.1(4)
C46 C47 C48 . . 132.1(4)
N7 C48 N6 . . 126.8(4)
N7 C48 C47 . . 123.5(4)
N6 C48 C47 . . 109.6(4)
N7 C49 N8 . . 126.1(4)
N7 C49 C50 . . 123.8(4)
N8 C49 C50 . . 110.0(4)
C55 C50 C51 . . 121.9(4)
C55 C50 C49 . . 106.8(4)
C51 C50 C49 . . 131.3(4)
C52 C51 C50 . . 114.5(4)
C52 C51 C69 . . 123.2(4)
C50 C51 C69 . . 122.3(4)
C51 C52 C53 . . 124.3(4)
C51 C52 H52 . . 117.8
C53 C52 H52 . . 117.8
C52 C53 C54 . . 121.7(4)
C52 C53 H53 . . 119.2
C54 C53 H53 . . 119.2
C53 C54 C55 . . 114.8(4)
C53 C54 C75 . . 122.8(4)
C55 C54 C75 . . 122.4(4)
C50 C55 C54 . . 122.7(4)
C50 C55 C56 . . 106.1(4)
C54 C55 C56 . . 131.2(4)
N9 C56 N8 . . 125.9(4)
N9 C56 C55 . . 123.2(4)
N8 C56 C55 . . 110.6(4)
C58 C57 C43 . . 123.1(6)
C58 C57 H57A . . 106.6
C43 C57 H57A . . 106.6
C58 C57 H57B . . 106.6
C43 C57 H57B . . 106.6
H57A C57 H57B . . 106.5
C57 C58 C59 . . 120.9(7)
C57 C58 H58A . . 107.1
C59 C58 H58A . . 107.1
C57 C58 H58B . . 107.1
C59 C58 H58B . . 107.1
H58A C58 H58B . . 106.8
C60 C59 C58 . . 128.2(10)
C60 C59 H59A . . 105.3
C58 C59 H59A . . 105.3
C60 C59 H59B . . 105.3
C58 C59 H59B . . 105.3
H59A C59 H59B . . 106.0
C59 C60 C61 . . 107.2(8)
C59 C60 H60A . . 110.3
C61 C60 H60A . . 110.3
C59 C60 H60B . . 110.3
C61 C60 H60B . . 110.3
H60A C60 H60B . . 108.5
C62 C61 C60 . . 94.4(11)
C62 C61 H61A . . 112.9
C60 C61 H61A . . 112.9
C62 C61 H61B . . 112.8
C60 C61 H61B . . 112.8
H61A C61 H61B . . 110.3
C61 C62 H62A . . 109.5
C61 C62 H62B . . 109.5
H62A C62 H62B . . 109.5
C61 C62 H62C . . 109.5
H62A C62 H62C . . 109.5
H62B C62 H62C . . 109.5
C46 C63 C64 . . 114.4(4)
C46 C63 H63A . . 108.7
C64 C63 H63A . . 108.7
C46 C63 H63B . . 108.7
C64 C63 H63B . . 108.7
H63A C63 H63B . . 107.6
C65 C64 C63 . . 115.5(5)
C65 C64 H64A . . 108.4
C63 C64 H64A . . 108.4
C65 C64 H64B . . 108.4
C63 C64 H64B . . 108.4
H64A C64 H64B . . 107.5
C64 C65 C66 . . 112.3(5)
C64 C65 H65A . . 109.1
C66 C65 H65A . . 109.1
C64 C65 H65B . . 109.1
C66 C65 H65B . . 109.1
H65A C65 H65B . . 107.9
C67 C66 C65 . . 117.7(7)
C67 C66 H66A . . 107.9
C65 C66 H66A . . 107.9
C67 C66 H66B . . 107.9
C65 C66 H66B . . 107.9
H66A C66 H66B . . 107.2
C66 C67 C68 . . 116.1(8)
C66 C67 H67A . . 108.3
C68 C67 H67A . . 108.3
C66 C67 H67B . . 108.3
C68 C67 H67B . . 108.3
H67A C67 H67B . . 107.4
C67 C68 H68A . . 109.5
C67 C68 H68B . . 109.5
H68A C68 H68B . . 109.5
C67 C68 H68C . . 109.5
H68A C68 H68C . . 109.5
H68B C68 H68C . . 109.5
C51 C69 C70 . . 116.8(4)
C51 C69 H69A . . 108.1
C70 C69 H69A . . 108.1
C51 C69 H69B . . 108.1
C70 C69 H69B . . 108.1
H69A C69 H69B . . 107.3
C71 C70 C69 . . 113.0(4)
C71 C70 H70A . . 109.0
C69 C70 H70A . . 109.0
C71 C70 H70B . . 109.0
C69 C70 H70B . . 109.0
H70A C70 H70B . . 107.8
C70 C71 C72 . . 114.4(4)
C70 C71 H71A . . 108.7
C72 C71 H71A . . 108.7
C70 C71 H71B . . 108.7
C72 C71 H71B . . 108.7
H71A C71 H71B . . 107.6
C73 C72 C71 . . 113.7(4)
C73 C72 H72A . . 108.8
C71 C72 H72A . . 108.8
C73 C72 H72B . . 108.8
C71 C72 H72B . . 108.8
H72A C72 H72B . . 107.7
C72 C73 C74 . . 113.3(5)
C72 C73 H73A . . 108.9
C74 C73 H73A . . 108.9
C72 C73 H73B . . 108.9
C74 C73 H73B . . 108.9
H73A C73 H73B . . 107.7
C73 C74 H74A . . 109.5
C73 C74 H74B . . 109.5
H74A C74 H74B . . 109.5
C73 C74 H74C . . 109.5
H74A C74 H74C . . 109.5
H74B C74 H74C . . 109.5
C54 C75 C76 . . 118.3(4)
C54 C75 H75A . . 107.7
C76 C75 H75A . . 107.7
C54 C75 H75B . . 107.7
C76 C75 H75B . . 107.7
H75A C75 H75B . . 107.1
C77 C76 C75 . . 112.5(4)
C77 C76 H76A . . 109.1
C75 C76 H76A . . 109.1
C77 C76 H76B . . 109.1
C75 C76 H76B . . 109.1
H76A C76 H76B . . 107.8
C78 C77 C76 . . 114.6(5)
C78 C77 H77A . . 108.6
C76 C77 H77A . . 108.6
C78 C77 H77B . . 108.6
C76 C77 H77B . . 108.6
H77A C77 H77B . . 107.6
C77 C78 C79 . . 114.3(5)
C77 C78 H78A . . 108.7
C79 C78 H78A . . 108.7
C77 C78 H78B . . 108.7
C79 C78 H78B . . 108.7
H78A C78 H78B . . 107.6
C80 C79 C78 . . 112.3(7)
C80 C79 H79A . . 109.1
C78 C79 H79A . . 109.1
C80 C79 H79B . . 109.1
C78 C79 H79B . . 109.1
H79A C79 H79B . . 107.9
C79 C80 H80A . . 109.5
C79 C80 H80B . . 109.5
H80A C80 H80B . . 109.5
C79 C80 H80C . . 109.5
H80A C80 H80C . . 109.5
H80B C80 H80C . . 109.5

loop_
_geom_bond_atom_site_label_1
_geom_bond_atom_site_label_2
_geom_bond_site_symmetry_2
_geom_bond_distance
Ni1 N2 . 1.895(3)
Ni1 N4 . 1.888(4)
N1 C1 . 1.319(5)
N1 C16 7_556 1.337(5)
N2 C1 . 1.375(5)
N2 C8 . 1.390(5)
N3 C8 . 1.307(5)
N3 C9 . 1.314(5)
N4 C16 . 1.371(5)
N4 C9 . 1.391(5)
C1 C2 . 1.455(6)
C2 C7 . 1.382(6)
C2 C3 . 1.413(6)
C3 C4 . 1.393(6)
C3 C17 . 1.486(6)
C4 C5 . 1.377(6)
C4 H4 . 0.9300
C5 C6 . 1.367(6)
C5 H5 . 0.9300
C6 C7 . 1.414(6)
C6 C23 . 1.506(6)
C7 C8 . 1.458(6)
C9 C10 . 1.450(6)
C10 C15 . 1.387(6)
C10 C11 . 1.403(6)
C11 C12 . 1.352(6)
C11 C29 . 1.509(6)
C12 C13 . 1.381(7)
C12 H12 . 0.9300
C13 C14 . 1.393(6)
C13 H13 . 0.9300
C14 C15 . 1.386(6)
C14 C35 . 1.498(6)
C15 C16 . 1.450(6)
C17 C18 . 1.498(6)
C17 H17A . 0.9700
C17 H17B . 0.9700
C18 C19 . 1.508(7)
C18 H18A . 0.9700
C18 H18B . 0.9700
C19 C20 . 1.506(7)
C19 H19A . 0.9700
C19 H19B . 0.9700
C20 C21A . 1.518(18)
C20 C21B . 1.540(17)
C20 H20A . 0.9700
C20 H20B . 0.9700
C21A C22A . 1.54(2)
C21A H21A . 0.9700
C21A H21B . 0.9700
C22A H22A . 0.9600
C22A H22B . 0.9600
C22A H22C . 0.9600
C21B C22B . 1.537(18)
C21B H21C . 0.9700
C21B H21D . 0.9700
C22B H22D . 0.9600
C22B H22E . 0.9600
C22B H22F . 0.9600
C23 C24 . 1.513(6)
C23 H23A . 0.9700
C23 H23B . 0.9700
C24 C25 . 1.518(8)
C24 H24A . 0.9700
C24 H24B . 0.9700
C25 C26 . 1.501(11)
C25 H25A . 0.9700
C25 H25B . 0.9700
C26 C27 . 1.407(12)
C26 H26A . 0.9700
C26 H26B . 0.9700
C27 C28 . 1.517(14)
C27 H27A . 0.9700
C27 H27B . 0.9700
C28 H28A . 0.9600
C28 H28B . 0.9600
C28 H28C . 0.9600
C29 C30 . 1.521(7)
C29 H29A . 0.9700
C29 H29B . 0.9700
C30 C31 . 1.493(8)
C30 H30A . 0.9700
C30 H30B . 0.9700
C31 C32 . 1.506(8)
C31 H31A . 0.9700
C31 H31B . 0.9700
C32 C33 . 1.587(10)
C32 H32A . 0.9700
C32 H32B . 0.9700
C33 C34 . 1.410(11)
C33 H33A . 0.9700
C33 H33B . 0.9700
C34 H34A . 0.9600
C34 H34B . 0.9600
C34 H34C . 0.9600
C35 C36 . 1.489(6)
C35 H35A . 0.9700
C35 H35B . 0.9700
C36 C37 . 1.524(7)
C36 H36A . 0.9700
C36 H36B . 0.9700
C37 C38 . 1.508(7)
C37 H37A . 0.9700
C37 H37B . 0.9700
C38 C39 . 1.541(8)
C38 H38A . 0.9700
C38 H38B . 0.9700
C39 C40 . 1.508(9)
C39 H39A . 0.9700
C39 H39B . 0.9700
C40 H40A . 0.9600
C40 H40B . 0.9600
C40 H40C . 0.9600
Ni2 N6 . 1.884(3)
Ni2 N8 . 1.885(3)
N5 C41 . 1.320(5)
N5 C41 2_556 1.320(5)
N6 C41 . 1.379(5)
N6 C48 . 1.383(5)
N7 C48 . 1.310(5)
N7 C49 . 1.315(5)
N8 C56 . 1.373(5)
N8 C49 . 1.379(5)
N9 C56 2_556 1.323(4)
N9 C56 . 1.323(4)
C41 C42 . 1.454(6)
C42 C43 . 1.387(6)
C42 C47 . 1.399(6)
C43 C44 . 1.379(6)
C43 C57 . 1.490(7)
C44 C45 . 1.375(7)
C44 H44 . 0.9300
C45 C46 . 1.376(6)
C45 H45 . 0.9300
C46 C47 . 1.400(5)
C46 C63 . 1.505(6)
C47 C48 . 1.449(6)
C49 C50 . 1.448(5)
C50 C55 . 1.378(5)
C50 C51 . 1.410(5)
C51 C52 . 1.368(6)
C51 C69 . 1.492(5)
C52 C53 . 1.376(6)
C52 H52 . 0.9300
C53 C54 . 1.395(6)
C53 H53 . 0.9300
C54 C55 . 1.401(5)
C54 C75 . 1.498(6)
C55 C56 . 1.446(5)
C57 C58 . 1.353(8)
C57 H57A . 0.9700
C57 H57B . 0.9700
C58 C59 . 1.553(7)
C58 H58A . 0.9700
C58 H58B . 0.9700
C59 C60 . 1.468(8)
C59 H59A . 0.9700
C59 H59B . 0.9700
C60 C61 . 1.570(8)
C60 H60A . 0.9700
C60 H60B . 0.9700
C61 C62 . 1.458(9)
C61 H61A . 0.9700
C61 H61B . 0.9700
C62 H62A . 0.9600
C62 H62B . 0.9600
C62 H62C . 0.9600
C63 C64 . 1.515(6)
C63 H63A . 0.9700
C63 H63B . 0.9700
C64 C65 . 1.480(7)
C64 H64A . 0.9700
C64 H64B . 0.9700
C65 C66 . 1.535(8)
C65 H65A . 0.9700
C65 H65B . 0.9700
C66 C67 . 1.361(8)
C66 H66A . 0.9700
C66 H66B . 0.9700
C67 C68 . 1.532(8)
C67 H67A . 0.9700
C67 H67B . 0.9700
C68 H68A . 0.9600
C68 H68B . 0.9600
C68 H68C . 0.9600
C69 C70 . 1.530(5)
C69 H69A . 0.9700
C69 H69B . 0.9700
C70 C71 . 1.507(6)
C70 H70A . 0.9700
C70 H70B . 0.9700
C71 C72 . 1.514(6)
C71 H71A . 0.9700
C71 H71B . 0.9700
C72 C73 . 1.504(6)
C72 H72A . 0.9700
C72 H72B . 0.9700
C73 C74 . 1.523(7)
C73 H73A . 0.9700
C73 H73B . 0.9700
C74 H74A . 0.9600
C74 H74B . 0.9600
C74 H74C . 0.9600
C75 C76 . 1.508(6)
C75 H75A . 0.9700
C75 H75B . 0.9700
C76 C77 . 1.505(6)
C76 H76A . 0.9700
C76 H76B . 0.9700
C77 C78 . 1.499(6)
C77 H77A . 0.9700
C77 H77B . 0.9700
C78 C79 . 1.550(8)
C78 H78A . 0.9700
C78 H78B . 0.9700
C79 C80 . 1.456(9)
C79 H79A . 0.9700
C79 H79B . 0.9700
C80 H80A . 0.9600
C80 H80B . 0.9600
C80 H80C . 0.9600

loop_
_geom_torsion_atom_site_label_1
_geom_torsion_atom_site_label_2
_geom_torsion_atom_site_label_3
_geom_torsion_atom_site_label_4
_geom_torsion_site_symmetry_1
_geom_torsion_site_symmetry_4
_geom_torsion
N4 Ni1 N2 C1 7_556 . 4.9(3)
N4 Ni1 N2 C1 . . -175.1(3)
N2 Ni1 N2 C1 7_556 . 18E1(10)
N4 Ni1 N2 C8 7_556 . -173.2(3)
N4 Ni1 N2 C8 . . 6.8(3)
N2 Ni1 N2 C8 7_556 . -0E1(10)
N4 Ni1 N4 C16 7_556 . -162(19)
N2 Ni1 N4 C16 7_556 . -5.4(3)
N2 Ni1 N4 C16 . . 174.6(3)
N4 Ni1 N4 C9 7_556 . 20(18)
N2 Ni1 N4 C9 7_556 . 176.7(3)
N2 Ni1 N4 C9 . . -3.3(3)
C16 N1 C1 N2 7_556 . 5.4(6)
C16 N1 C1 C2 7_556 . 177.4(4)
C8 N2 C1 N1 . . 167.3(4)
Ni1 N2 C1 N1 . . -11.1(6)
C8 N2 C1 C2 . . -5.5(4)
Ni1 N2 C1 C2 . . 176.1(2)
N1 C1 C2 C7 . . -164.6(4)
N2 C1 C2 C7 . . 8.7(4)
N1 C1 C2 C3 . . 13.1(7)
N2 C1 C2 C3 . . -173.6(4)
C7 C2 C3 C4 . . 3.3(6)
C1 C2 C3 C4 . . -174.1(4)
C7 C2 C3 C17 . . -174.9(4)
C1 C2 C3 C17 . . 7.7(7)
C2 C3 C4 C5 . . 1.6(6)
C17 C3 C4 C5 . . 179.8(4)
C3 C4 C5 C6 . . -3.6(7)
C4 C5 C6 C7 . . 0.6(7)
C4 C5 C6 C23 . . 177.1(4)
C3 C2 C7 C6 . . -6.4(6)
C1 C2 C7 C6 . . 171.5(4)
C3 C2 C7 C8 . . 174.0(4)
C1 C2 C7 C8 . . -8.0(4)
C5 C6 C7 C2 . . 4.2(6)
C23 C6 C7 C2 . . -172.4(4)
C5 C6 C7 C8 . . -176.3(4)
C23 C6 C7 C8 . . 7.1(7)
C9 N3 C8 N2 . . -1.2(7)
C9 N3 C8 C7 . . 173.4(4)
C1 N2 C8 N3 . . 175.6(4)
Ni1 N2 C8 N3 . . -6.0(6)
C1 N2 C8 C7 . . 0.3(4)
Ni1 N2 C8 C7 . . 178.7(3)
C2 C7 C8 N3 . . -170.4(4)
C6 C7 C8 N3 . . 10.1(7)
C2 C7 C8 N2 . . 5.1(4)
C6 C7 C8 N2 . . -174.4(4)
C8 N3 C9 N4 . . 5.3(6)
C8 N3 C9 C10 . . -172.0(4)
C16 N4 C9 N3 . . 179.8(4)
Ni1 N4 C9 N3 . . -1.9(6)
C16 N4 C9 C10 . . -2.6(4)
Ni1 N4 C9 C10 . . 175.7(3)
N3 C9 C10 C15 . . 175.3(4)
N4 C9 C10 C15 . . -2.4(5)
N3 C9 C10 C11 . . -2.8(7)
N4 C9 C10 C11 . . 179.6(4)
C15 C10 C11 C12 . . -4.2(7)
C9 C10 C11 C12 . . 173.6(5)
C15 C10 C11 C29 . . 173.6(4)
C9 C10 C11 C29 . . -8.6(8)
C10 C11 C12 C13 . . 1.4(8)
C29 C11 C12 C13 . . -176.5(5)
C11 C12 C13 C14 . . 0.5(8)
C12 C13 C14 C15 . . 0.4(7)
C12 C13 C14 C35 . . -177.1(5)
C13 C14 C15 C10 . . -3.3(7)
C35 C14 C15 C10 . . 174.1(4)
C13 C14 C15 C16 . . 178.1(4)
C35 C14 C15 C16 . . -4.5(8)
C11 C10 C15 C14 . . 5.5(7)
C9 C10 C15 C14 . . -172.8(4)
C11 C10 C15 C16 . . -175.6(4)
C9 C10 C15 C16 . . 6.1(4)
C9 N4 C16 N1 . 7_556 -169.8(4)
Ni1 N4 C16 N1 . 7_556 11.9(6)
C9 N4 C16 C15 . . 6.7(4)
Ni1 N4 C16 C15 . . -171.6(3)
C14 C15 C16 N1 . 7_556 -12.8(7)
C10 C15 C16 N1 . 7_556 168.4(4)
C14 C15 C16 N4 . . 170.6(4)
C10 C15 C16 N4 . . -8.2(5)
C4 C3 C17 C18 . . 0.1(7)
C2 C3 C17 C18 . . 178.1(4)
C3 C17 C18 C19 . . -173.9(4)
C17 C18 C19 C20 . . -170.9(6)
C18 C19 C20 C21A . . -163.0(16)
C18 C19 C20 C21B . . 163.0(15)
C19 C20 C21A C22A . . -90(6)
C21B C20 C21A C22A . . -2(4)
C19 C20 C21B C22B . . -168(3)
C21A C20 C21B C22B . . 86(5)
C5 C6 C23 C24 . . -29.3(7)
C7 C6 C23 C24 . . 147.0(5)
C6 C23 C24 C25 . . -62.2(8)
C23 C24 C25 C26 . . -67.6(9)
C24 C25 C26 C27 . . -165.6(10)
C25 C26 C27 C28 . . 172.6(12)
C12 C11 C29 C30 . . 97.1(6)
C10 C11 C29 C30 . . -80.6(6)
C11 C29 C30 C31 . . -60.3(6)
C29 C30 C31 C32 . . -177.2(5)
C30 C31 C32 C33 . . 179.7(6)
C31 C32 C33 C34 . . 171.0(9)
C15 C14 C35 C36 . . -169.6(5)
C13 C14 C35 C36 . . 7.7(8)
C14 C35 C36 C37 . . 171.7(5)
C35 C36 C37 C38 . . 165.9(5)
C36 C37 C38 C39 . . -179.1(6)
C37 C38 C39 C40 . . 177.0(7)
N6 Ni2 N6 C41 2_556 . -8.2(2)
N8 Ni2 N6 C41 . . 178.0(3)
N8 Ni2 N6 C41 2_556 . 85.5(14)
N6 Ni2 N6 C48 2_556 . -176.5(4)
N8 Ni2 N6 C48 . . 9.8(3)
N8 Ni2 N6 C48 2_556 . -82.8(14)
N6 Ni2 N8 C56 2_556 . 84.4(14)
N6 Ni2 N8 C56 . . 178.2(3)
N8 Ni2 N8 C56 2_556 . -8.0(2)
N6 Ni2 N8 C49 2_556 . -90.6(13)
N6 Ni2 N8 C49 . . 3.1(3)
N8 Ni2 N8 C49 2_556 . 176.9(4)
C41 N5 C41 N6 2_556 . -9.7(3)
C41 N5 C41 C42 2_556 . 174.2(5)
C48 N6 C41 N5 . . -171.3(4)
Ni2 N6 C41 N5 . . 18.5(6)
C48 N6 C41 C42 . . 5.2(4)
Ni2 N6 C41 C42 . . -164.9(3)
N5 C41 C42 C43 . . -8.6(7)
N6 C41 C42 C43 . . 174.7(5)
N5 C41 C42 C47 . . 173.3(4)
N6 C41 C42 C47 . . -3.3(5)
C47 C42 C43 C44 . . -0.7(7)
C41 C42 C43 C44 . . -178.4(5)
C47 C42 C43 C57 . . 178.5(6)
C41 C42 C43 C57 . . 0.7(9)
C42 C43 C44 C45 . . 0.2(8)
C57 C43 C44 C45 . . -179.0(6)
C43 C44 C45 C46 . . -0.2(9)
C44 C45 C46 C47 . . 0.6(7)
C44 C45 C46 C63 . . 179.4(5)
C43 C42 C47 C46 . . 1.2(7)
C41 C42 C47 C46 . . 179.4(4)
C43 C42 C47 C48 . . -178.1(4)
C41 C42 C47 C48 . . 0.1(4)
C45 C46 C47 C42 . . -1.1(6)
C63 C46 C47 C42 . . -179.8(4)
C45 C46 C47 C48 . . 178.0(4)
C63 C46 C47 C48 . . -0.7(7)
C49 N7 C48 N6 . . 8.7(6)
C49 N7 C48 C47 . . -174.1(4)
C41 N6 C48 N7 . . 172.4(4)
Ni2 N6 C48 N7 . . -17.5(6)
C41 N6 C48 C47 . . -5.1(4)
Ni2 N6 C48 C47 . . 164.9(3)
C42 C47 C48 N7 . . -174.5(4)
C46 C47 C48 N7 . . 6.3(7)
C42 C47 C48 N6 . . 3.1(4)
C46 C47 C48 N6 . . -176.1(4)
C48 N7 C49 N8 . . 6.2(6)
C48 N7 C49 C50 . . -177.0(4)
C56 N8 C49 N7 . . 172.6(4)
Ni2 N8 C49 N7 . . -11.6(5)
C56 N8 C49 C50 . . -4.6(4)
Ni2 N8 C49 C50 . . 171.3(2)
N7 C49 C50 C55 . . -176.8(4)
N8 C49 C50 C55 . . 0.5(4)
N7 C49 C50 C51 . . 1.3(6)
N8 C49 C50 C51 . . 178.6(4)
C55 C50 C51 C52 . . -2.3(6)
C49 C50 C51 C52 . . 179.9(4)
C55 C50 C51 C69 . . 176.8(4)
C49 C50 C51 C69 . . -1.1(6)
C50 C51 C52 C53 . . -0.9(6)
C69 C51 C52 C53 . . -179.9(4)
C51 C52 C53 C54 . . 1.9(7)
C52 C53 C54 C55 . . 0.2(6)
C52 C53 C54 C75 . . -178.1(4)
C51 C50 C55 C54 . . 4.5(6)
C49 C50 C55 C54 . . -177.2(4)
C51 C50 C55 C56 . . -174.7(3)
C49 C50 C55 C56 . . 3.6(4)
C53 C54 C55 C50 . . -3.3(6)
C75 C54 C55 C50 . . 175.0(4)
C53 C54 C55 C56 . . 175.7(4)
C75 C54 C55 C56 . . -6.0(7)
C56 N9 C56 N8 2_556 . -9.3(3)
C56 N9 C56 C55 2_556 . 178.4(4)
C49 N8 C56 N9 . . -166.1(3)
Ni2 N8 C56 N9 . . 17.9(5)
C49 N8 C56 C55 . . 7.0(4)
Ni2 N8 C56 C55 . . -169.0(2)
C50 C55 C56 N9 . . 166.6(3)
C54 C55 C56 N9 . . -12.6(6)
C50 C55 C56 N8 . . -6.7(4)
C54 C55 C56 N8 . . 174.1(4)
C44 C43 C57 C58 . . 46.3(11)
C42 C43 C57 C58 . . -132.8(8)
C43 C57 C58 C59 . . -178.0(8)
C57 C58 C59 C60 . . -159.3(12)
C58 C59 C60 C61 . . 171.6(10)
C59 C60 C61 C62 . . -175.5(11)
C45 C46 C63 C64 . . -97.2(5)
C47 C46 C63 C64 . . 81.4(5)
C46 C63 C64 C65 . . 61.8(6)
C63 C64 C65 C66 . . 174.0(5)
C64 C65 C66 C67 . . -171.3(8)
C65 C66 C67 C68 . . 173.7(7)
C52 C51 C69 C70 . . 1.1(6)
C50 C51 C69 C70 . . -177.9(4)
C51 C69 C70 C71 . . -177.1(4)
C69 C70 C71 C72 . . 178.1(4)
C70 C71 C72 C73 . . -174.0(4)
C71 C72 C73 C74 . . -179.0(4)
C53 C54 C75 C76 . . 3.4(7)
C55 C54 C75 C76 . . -174.8(4)
C54 C75 C76 C77 . . 171.9(4)
C75 C76 C77 C78 . . 178.0(5)
C76 C77 C78 C79 . . 170.9(6)
C77 C78 C79 C80 . . 66.6(9)
